data_4343056
loop_
_publ_author_name
'Daigle, Maxime'
'Bi, Wenhua'
'L\'egar\'e, Marc-Andr\'e'
'Morin, Jean-Fran\,cois'
'Fontaine, Fr\'ed\'eric-Georges'

_publ_section_title
;
 Synthesis of Carboxylate Cp*Zr(IV) Species: Toward the Formation of Novel
 Metallocavitands.
;
_journal_issue 11
_journal_name_full 'Inorganic chemistry'
_journal_page_first 5547
_journal_page_last 5555
_journal_paper_doi 10.1021/acs.inorgchem.5b00634
_journal_volume 54
_journal_year 2015
_chemical_compound_source 'Synthesized by the authors. See text'
_chemical_formula_moiety 'C48 H50 O10 Zr2, C4 H10 O'
_chemical_formula_sum 'C52 H60 O11 Zr2'
_chemical_formula_weight 1043.44
_chemical_name_systematic
; 
 ? 
;
_space_group_IT_number 2
_symmetry_cell_setting triclinic
_symmetry_space_group_name_Hall '-P 1'
_symmetry_space_group_name_H-M 'P -1'
_atom_sites_solution_hydrogens geom
_atom_sites_solution_primary direct
_atom_sites_solution_secondary difmap
_audit_creation_method SHELXL-97
_cell_angle_alpha 93.212(4)
_cell_angle_beta 90.816(6)
_cell_angle_gamma 97.995(4)
_cell_formula_units_Z 2
_cell_length_a 10.2375(12)
_cell_length_b 11.8312(13)
_cell_length_c 19.967(2)
_cell_measurement_reflns_used 26584
_cell_measurement_temperature 100
_cell_measurement_theta_max 71.12
_cell_measurement_theta_min 2.22
_cell_volume 2390.6(5)
_computing_cell_refinement 'SAINT V7.68A(Bruker AXS, 2009)'
_computing_data_collection 'APEX2  (Bruker AXS, 2009)'
_computing_data_reduction 'SAINT V7.68A(Bruker AXS, 2009)'
_computing_molecular_graphics 'SHELXTL  (Bruker AXS, 2003)'
_computing_publication_material 'UdMX (Maris, 2004)'
_computing_structure_refinement 'SHELXL97 (Sheldrick, 2008)'
_computing_structure_solution 'SHELXS97 (Sheldrick, 2008)'
_diffrn_ambient_temperature 100
_diffrn_detector_area_resol_mean 8.3
_diffrn_measured_fraction_theta_full 0.965
_diffrn_measured_fraction_theta_max 0.965
_diffrn_measurement_device_type 'Bruker APEX II'
_diffrn_measurement_method \w
_diffrn_radiation_monochromator 'Quazar MX'
_diffrn_radiation_source 'Incoatec I\muS Microsource '
_diffrn_radiation_type CuK\a
_diffrn_radiation_wavelength 1.54178
_diffrn_reflns_av_R_equivalents 0.053
_diffrn_reflns_av_sigmaI/netI 0.0304
_diffrn_reflns_limit_h_max 12
_diffrn_reflns_limit_h_min -12
_diffrn_reflns_limit_k_max 14
_diffrn_reflns_limit_k_min -14
_diffrn_reflns_limit_l_max 23
_diffrn_reflns_limit_l_min -24
_diffrn_reflns_number 62900
_diffrn_reflns_theta_full 71.26
_diffrn_reflns_theta_max 71.26
_diffrn_reflns_theta_min 2.22
_exptl_absorpt_coefficient_mu 4.071
_exptl_absorpt_correction_T_max 0.6390
_exptl_absorpt_correction_T_min 0.4431
_exptl_absorpt_correction_type multi-scan
_exptl_absorpt_process_details 'Sadabs (Sheldrick, 2008)'
_exptl_crystal_colour Colorless
_exptl_crystal_density_diffrn 1.450
_exptl_crystal_density_method 'not measured'
_exptl_crystal_description BLOCK
_exptl_crystal_F_000 1080
_exptl_crystal_size_max 0.20
_exptl_crystal_size_mid 0.11
_exptl_crystal_size_min 0.11
_refine_diff_density_max 2.038
_refine_diff_density_min -0.977
_refine_diff_density_rms 0.146
_refine_ls_extinction_method none
_refine_ls_goodness_of_fit_ref 1.055
_refine_ls_hydrogen_treatment constr
_refine_ls_matrix_type full
_refine_ls_number_parameters 585
_refine_ls_number_reflns 8972
_refine_ls_number_restraints 258
_refine_ls_restrained_S_all 1.040
_refine_ls_R_factor_all 0.0516
_refine_ls_R_factor_gt 0.0495
_refine_ls_shift/su_max 0.001
_refine_ls_shift/su_mean 0.000
_refine_ls_structure_factor_coef Fsqd
_refine_ls_weighting_details 'calc w=1/[\s^2^(Fo^2^)+(0.1005P)^2^+2.3542P] where P=(Fo^2^+2Fc^2^)/3'
_refine_ls_weighting_scheme calc
_refine_ls_wR_factor_gt 0.1387
_refine_ls_wR_factor_ref 0.1417
_reflns_number_gt 8410
_reflns_number_total 8972
_reflns_threshold_expression I>2\s(I)
_cod_data_source_file ic5b00634_si_002.cif
_cod_data_source_block fred46(3@100K)
_cod_depositor_comments
;
The following automatic conversions were performed:

'_symmetry_cell_setting' value 'Triclinic' changed to 'triclinic'
according to
/usr/data/users/saulius/crontab/automatic-downloads/rss-feeds/ACS/lib/dictionaries/cif_core.dic
dictionary named 'cif_core.dic' version 2.4.2 from 2011-04-26.

Automatic conversion script
Id: cif_fix_values 3271 2015-04-21 07:52:19Z andrius 

 Adding full bibliography for 4343054--4343060.cif.
;
_cod_original_cell_volume 2390.5(5)
_cod_original_sg_symbol_H-M P-1
_cod_database_code 4343056

loop_
_symmetry_equiv_pos_as_xyz
'x, y, z'
'-x, -y, -z'

loop_
_atom_site_label
_atom_site_type_symbol
_atom_site_fract_x
_atom_site_fract_y
_atom_site_fract_z
_atom_site_U_iso_or_equiv
_atom_site_adp_type
_atom_site_occupancy
_atom_site_symmetry_multiplicity
_atom_site_calc_flag
_atom_site_refinement_flags
_atom_site_disorder_assembly
_atom_site_disorder_group
Zr1 Zr 0.69645(3) 0.85075(2) 0.338398(12) 0.03090(11) Uani 1 1 d . A .
Zr2 Zr 0.63239(2) 0.618572(18) 0.223645(11) 0.02071(10) Uani 1 1 d . . .
O1 O 0.5404(2) 0.89267(18) 0.26853(12) 0.0307(5) Uani 1 1 d . A .
O2 O 0.4973(2) 0.73969(17) 0.19560(11) 0.0274(4) Uani 1 1 d . A .
O3 O 0.8125(3) 0.71987(19) 0.37334(12) 0.0426(6) Uani 1 1 d . A .
O4 O 0.7696(2) 0.56824(18) 0.29885(11) 0.0302(5) Uani 1 1 d . A .
O5 O 0.5661(3) 0.68610(18) 0.32125(12) 0.0374(6) Uani 1 1 d . A .
O6 O 0.7539(2) 0.77776(16) 0.24519(10) 0.0235(4) Uani 1 1 d . A .
O7 O 0.8158(2) 0.57774(17) 0.16699(11) 0.0275(4) Uani 1 1 d . A .
O8 O 0.6734(2) 0.66536(17) 0.11599(10) 0.0266(4) Uani 1 1 d . A .
O9 O 0.9140(3) 0.93142(19) 0.34384(13) 0.0442(7) Uani 1 1 d . A .
O10 O 0.7726(2) 1.01663(17) 0.29040(10) 0.0283(4) Uani 1 1 d . A .
C1 C 0.4830(3) 0.8805(3) 0.41173(15) 0.0279(10) Uani 0.50 1 d PGU A 1
C2 C 0.5691(3) 0.8244(2) 0.45050(15) 0.0278(9) Uani 0.50 1 d PGU A 1
C3 C 0.6858(3) 0.9022(3) 0.46532(14) 0.0296(10) Uani 0.50 1 d PGU A 1
C4 C 0.6719(3) 1.0064(2) 0.43571(15) 0.0293(10) Uani 0.50 1 d PGU A 1
C5 C 0.5465(3) 0.9929(3) 0.40259(15) 0.0290(11) Uani 0.50 1 d PGU A 1
C6 C 0.3478(3) 0.8294(4) 0.3849(2) 0.0368(11) Uani 0.50 1 d PGU A 1
H6A H 0.2805 0.8649 0.4096 0.055 Uiso 0.50 1 calc PR A 1
H6B H 0.3345 0.7469 0.3906 0.055 Uiso 0.50 1 calc PR A 1
H6C H 0.3405 0.8433 0.3372 0.055 Uiso 0.50 1 calc PR A 1
C7 C 0.5414(4) 0.7033(3) 0.4721(2) 0.0377(11) Uani 0.50 1 d PGU A 1
H7A H 0.6210 0.6665 0.4672 0.057 Uiso 0.50 1 calc PR A 1
H7B H 0.4698 0.6606 0.4441 0.057 Uiso 0.50 1 calc PR A 1
H7C H 0.5155 0.7043 0.5192 0.057 Uiso 0.50 1 calc PR A 1
C8 C 0.8040(3) 0.8784(3) 0.5055(2) 0.0376(11) Uani 0.50 1 d PGU A 1
H8A H 0.8061 0.9193 0.5497 0.056 Uiso 0.50 1 calc PR A 1
H8B H 0.8849 0.9045 0.4818 0.056 Uiso 0.50 1 calc PR A 1
H8C H 0.7978 0.7961 0.5111 0.056 Uiso 0.50 1 calc PR A 1
C9 C 0.7726(4) 1.1127(3) 0.4389(2) 0.0356(11) Uani 0.50 1 d PGU A 1
H9A H 0.7429 1.1710 0.4696 0.053 Uiso 0.50 1 calc PR A 1
H9B H 0.7828 1.1419 0.3940 0.053 Uiso 0.50 1 calc PR A 1
H9C H 0.8575 1.0942 0.4551 0.053 Uiso 0.50 1 calc PR A 1
C10 C 0.4906(4) 1.0824(3) 0.3644(2) 0.0362(14) Uani 0.50 1 d PGU A 1
H10A H 0.4356 1.0453 0.3267 0.054 Uiso 0.50 1 calc PR A 1
H10B H 0.5630 1.1355 0.3474 0.054 Uiso 0.50 1 calc PR A 1
H10C H 0.4370 1.1247 0.3943 0.054 Uiso 0.50 1 calc PR A 1
C1B C 0.7325(3) 1.0022(2) 0.43861(15) 0.0279(10) Uani 0.50 1 d PGU A 2
C2B C 0.7501(3) 0.8968(3) 0.46579(15) 0.0278(9) Uani 0.50 1 d PGU A 2
C3B C 0.6287(3) 0.8225(2) 0.45820(14) 0.0296(10) Uani 0.50 1 d PGU A 2
C4B C 0.5361(3) 0.8819(3) 0.42634(15) 0.0293(10) Uani 0.50 1 d PGU A 2
C5B C 0.6002(3) 0.9929(2) 0.41423(15) 0.0290(11) Uani 0.50 1 d PGU A 2
C6B C 0.8362(4) 1.1058(3) 0.4361(2) 0.0368(11) Uani 0.50 1 d PGU A 2
H6B1 H 0.8161 1.1508 0.3985 0.055 Uiso 0.50 1 calc PR A 2
H6B2 H 0.9229 1.0811 0.4300 0.055 Uiso 0.50 1 calc PR A 2
H6B3 H 0.8368 1.1527 0.4782 0.055 Uiso 0.50 1 calc PR A 2
C7B C 0.8758(3) 0.8687(3) 0.4972(2) 0.0377(11) Uani 0.50 1 d PGU A 2
H7B1 H 0.8980 0.9181 0.5380 0.057 Uiso 0.50 1 calc PR A 2
H7B2 H 0.9476 0.8813 0.4654 0.057 Uiso 0.50 1 calc PR A 2
H7B3 H 0.8633 0.7885 0.5087 0.057 Uiso 0.50 1 calc PR A 2
C8B C 0.6027(4) 0.7015(3) 0.4802(2) 0.0376(11) Uani 0.50 1 d PGU A 2
H8B1 H 0.5074 0.6781 0.4829 0.056 Uiso 0.50 1 calc PR A 2
H8B2 H 0.6445 0.6977 0.5243 0.056 Uiso 0.50 1 calc PR A 2
H8B3 H 0.6393 0.6502 0.4475 0.056 Uiso 0.50 1 calc PR A 2
C9B C 0.3943(3) 0.8352(3) 0.4085(2) 0.0356(11) Uani 0.50 1 d PGU A 2
H9B1 H 0.3816 0.7518 0.4104 0.053 Uiso 0.50 1 calc PR A 2
H9B2 H 0.3732 0.8554 0.3630 0.053 Uiso 0.50 1 calc PR A 2
H9B3 H 0.3361 0.8680 0.4404 0.053 Uiso 0.50 1 calc PR A 2
C10B C 0.5386(4) 1.0850(3) 0.3812(2) 0.0362(14) Uani 0.50 1 d PGU A 2
H10D H 0.5229 1.1443 0.4153 0.054 Uiso 0.50 1 calc PR A 2
H10E H 0.4546 1.0516 0.3595 0.054 Uiso 0.50 1 calc PR A 2
H10F H 0.5983 1.1190 0.3476 0.054 Uiso 0.50 1 calc PR A 2
C11 C 0.4098(3) 0.4985(3) 0.23673(17) 0.0312(6) Uani 1 1 d . A .
C12 C 0.4300(3) 0.4961(2) 0.16671(17) 0.0302(6) Uani 1 1 d . A .
C13 C 0.5367(3) 0.4350(2) 0.15258(16) 0.0274(6) Uani 1 1 d . A .
C14 C 0.5824(3) 0.3984(2) 0.21454(15) 0.0263(6) Uani 1 1 d . A .
C15 C 0.5044(3) 0.4374(2) 0.26638(16) 0.0296(6) Uani 1 1 d . A .
C16 C 0.3005(4) 0.5483(3) 0.2723(2) 0.0446(9) Uani 1 1 d . . .
H16A H 0.2967 0.6256 0.2578 0.067 Uiso 1 1 calc R A .
H16B H 0.3173 0.5517 0.3209 0.067 Uiso 1 1 calc R . .
H16C H 0.2162 0.5001 0.2614 0.067 Uiso 1 1 calc R . .
C17 C 0.3474(4) 0.5428(3) 0.1153(2) 0.0404(8) Uani 1 1 d . . .
H17A H 0.2874 0.4800 0.0926 0.061 Uiso 1 1 calc R A .
H17B H 0.4048 0.5814 0.0822 0.061 Uiso 1 1 calc R . .
H17C H 0.2958 0.5975 0.1373 0.061 Uiso 1 1 calc R . .
C18 C 0.5852(4) 0.4044(3) 0.08546(17) 0.0356(7) Uani 1 1 d . . .
H18A H 0.5367 0.3310 0.0683 0.053 Uiso 1 1 calc R A .
H18B H 0.6795 0.3982 0.0888 0.053 Uiso 1 1 calc R . .
H18C H 0.5716 0.4638 0.0548 0.053 Uiso 1 1 calc R . .
C19 C 0.6916(3) 0.3273(3) 0.22109(18) 0.0329(7) Uani 1 1 d . . .
H19A H 0.6997 0.3075 0.2678 0.049 Uiso 1 1 calc R A .
H19B H 0.7747 0.3707 0.2076 0.049 Uiso 1 1 calc R . .
H19C H 0.6718 0.2572 0.1921 0.049 Uiso 1 1 calc R . .
C20 C 0.5131(4) 0.4136(3) 0.33950(17) 0.0409(8) Uani 1 1 d . . .
H20A H 0.4408 0.3542 0.3499 0.061 Uiso 1 1 calc R A .
H20B H 0.5065 0.4836 0.3671 0.061 Uiso 1 1 calc R . .
H20C H 0.5977 0.3873 0.3491 0.061 Uiso 1 1 calc R . .
C21 C 0.5000(3) 0.8446(2) 0.21273(17) 0.0276(6) Uani 1 1 d . . .
C22 C 0.4504(3) 0.9173(3) 0.16190(18) 0.0322(7) Uani 1 1 d . A .
C23 C 0.4525(3) 1.0346(3) 0.1763(2) 0.0419(8) Uani 1 1 d . . .
H23 H 0.4846 1.0683 0.2187 0.050 Uiso 1 1 calc R A .
C24 C 0.4079(4) 1.1015(3) 0.1286(2) 0.0500(10) Uani 1 1 d . A .
H24 H 0.4085 1.1810 0.1386 0.060 Uiso 1 1 calc R . .
C25 C 0.3624(4) 1.0532(3) 0.0663(2) 0.0508(10) Uani 1 1 d . . .
H25 H 0.3312 1.0995 0.0339 0.061 Uiso 1 1 calc R A .
C26 C 0.3623(4) 0.9368(3) 0.0513(2) 0.0482(9) Uani 1 1 d . A .
H26 H 0.3324 0.9037 0.0084 0.058 Uiso 1 1 calc R . .
C27 C 0.4059(3) 0.8695(3) 0.09909(19) 0.0379(7) Uani 1 1 d . . .
H27 H 0.4054 0.7900 0.0889 0.045 Uiso 1 1 calc R A .
C28 C 0.8322(4) 0.6236(3) 0.34787(16) 0.0329(7) Uani 1 1 d . . .
C29 C 0.9405(4) 0.5695(3) 0.37874(16) 0.0355(7) Uani 1 1 d . A .
C30 C 1.0286(4) 0.6327(3) 0.42545(17) 0.0427(9) Uani 1 1 d . . .
H30 H 1.0200 0.7101 0.4376 0.051 Uiso 1 1 calc R A .
C31 C 1.1282(4) 0.5827(4) 0.45398(18) 0.0473(10) Uani 1 1 d . A .
H31 H 1.1878 0.6260 0.4857 0.057 Uiso 1 1 calc R . .
C32 C 1.1423(4) 0.4699(4) 0.43676(18) 0.0453(9) Uani 1 1 d . . .
H32 H 1.2110 0.4360 0.4567 0.054 Uiso 1 1 calc R A .
C33 C 1.0548(4) 0.4065(3) 0.39000(18) 0.0421(8) Uani 1 1 d . A .
H33 H 1.0638 0.3291 0.3781 0.051 Uiso 1 1 calc R . .
C34 C 0.9550(4) 0.4563(3) 0.36096(17) 0.0376(8) Uani 1 1 d . . .
H34 H 0.8960 0.4132 0.3288 0.045 Uiso 1 1 calc R A .
C35 C 0.7843(3) 0.6291(2) 0.11728(15) 0.0240(6) Uani 1 1 d . A .
C36 C 0.8768(3) 0.6529(2) 0.06071(16) 0.0300(6) Uani 1 1 d . . .
C37 C 1.0027(4) 0.6233(3) 0.06371(19) 0.0380(7) Uani 1 1 d . A .
H37 H 1.0300 0.5846 0.1007 0.046 Uiso 1 1 calc R . .
C38 C 1.0890(4) 0.6509(4) 0.0121(2) 0.0466(9) Uani 1 1 d . . .
H38 H 1.1758 0.6311 0.0140 0.056 Uiso 1 1 calc R A .
C39 C 1.0498(4) 0.7067(3) -0.0422(2) 0.0478(9) Uani 1 1 d . A .
H39 H 1.1096 0.7258 -0.0771 0.057 Uiso 1 1 calc R . .
C40 C 0.9235(4) 0.7348(3) -0.04545(18) 0.0425(8) Uani 1 1 d . . .
H40 H 0.8959 0.7723 -0.0829 0.051 Uiso 1 1 calc R A .
C41 C 0.8368(4) 0.7081(3) 0.00597(17) 0.0343(7) Uani 1 1 d . A .
H41 H 0.7499 0.7277 0.0038 0.041 Uiso 1 1 calc R . .
C42 C 0.8893(3) 1.0107(2) 0.30832(15) 0.0282(6) Uani 1 1 d . . .
C43 C 0.9986(3) 1.0972(3) 0.28558(18) 0.0337(7) Uani 1 1 d . A .
C44 C 0.9674(3) 1.1844(3) 0.24681(18) 0.0320(7) Uani 1 1 d . . .
H44 H 0.8778 1.1895 0.2361 0.038 Uiso 1 1 calc R A .
C45 C 1.0667(4) 1.2639(3) 0.2237(2) 0.0431(8) Uani 1 1 d . A .
H45 H 1.0454 1.3237 0.1976 0.052 Uiso 1 1 calc R . .
C46 C 1.1964(4) 1.2553(3) 0.2391(3) 0.0634(14) Uani 1 1 d . . .
H46 H 1.2648 1.3081 0.2223 0.076 Uiso 1 1 calc R A .
C47 C 1.2278(4) 1.1706(3) 0.2787(3) 0.0695(16) Uani 1 1 d . A .
H47 H 1.3175 1.1669 0.2898 0.083 Uiso 1 1 calc R . .
C48 C 1.1298(4) 1.0912(3) 0.3023(3) 0.0518(11) Uani 1 1 d . . .
H48 H 1.1518 1.0330 0.3296 0.062 Uiso 1 1 calc R A .
C49 C 0.7953(5) 0.9720(3) 0.11545(19) 0.0533(11) Uani 1 1 d . . .
H49A H 0.7409 0.8981 0.1046 0.080 Uiso 1 1 calc R . .
H49B H 0.7823 1.0246 0.0805 0.080 Uiso 1 1 calc R . .
H49C H 0.7694 1.0039 0.1588 0.080 Uiso 1 1 calc R . .
C50 C 0.9362(5) 0.9558(3) 0.1190(2) 0.0543(12) Uani 1 1 d . . .
H50A H 0.9627 0.9233 0.0754 0.065 Uiso 1 1 calc R . .
H50B H 0.9917 1.0305 0.1289 0.065 Uiso 1 1 calc R . .
O11 O 0.9552(2) 0.8801(2) 0.17073(15) 0.0410(6) Uani 1 1 d . . .
C51 C 1.0873(4) 0.8606(4) 0.1795(4) 0.0755(19) Uani 1 1 d . . .
H51A H 1.1442 0.9341 0.1908 0.091 Uiso 1 1 calc R . .
H51B H 1.1185 0.8270 0.1371 0.091 Uiso 1 1 calc R . .
C52 C 1.0973(4) 0.7825(4) 0.2334(4) 0.089(2) Uani 1 1 d . . .
H52A H 1.0647 0.8152 0.2751 0.134 Uiso 1 1 calc R . .
H52B H 1.1896 0.7716 0.2400 0.134 Uiso 1 1 calc R . .
H52C H 1.0441 0.7086 0.2211 0.134 Uiso 1 1 calc R . .

loop_
_atom_site_aniso_label
_atom_site_aniso_U_11
_atom_site_aniso_U_22
_atom_site_aniso_U_33
_atom_site_aniso_U_23
_atom_site_aniso_U_13
_atom_site_aniso_U_12
Zr1 0.0542(2) 0.01404(15) 0.02220(16) 0.00093(10) -0.00200(12) -0.00275(12)
Zr2 0.02504(15) 0.01382(15) 0.02264(16) 0.00164(9) -0.00330(10) 0.00064(9)
O1 0.0309(11) 0.0191(10) 0.0416(12) -0.0011(9) 0.0042(9) 0.0022(8)
O2 0.0259(10) 0.0181(10) 0.0379(12) 0.0007(8) -0.0021(9) 0.0028(8)
O3 0.0766(18) 0.0173(11) 0.0311(12) 0.0052(9) -0.0213(12) -0.0029(11)
O4 0.0425(12) 0.0188(10) 0.0279(11) 0.0047(8) -0.0134(9) -0.0003(9)
O5 0.0633(16) 0.0152(10) 0.0329(12) -0.0100(8) -0.0072(11) 0.0075(10)
O6 0.0299(10) 0.0146(9) 0.0250(10) -0.0013(7) -0.0066(8) 0.0012(7)
O7 0.0300(10) 0.0208(10) 0.0316(11) 0.0038(8) -0.0035(8) 0.0024(8)
O8 0.0289(10) 0.0233(10) 0.0274(10) 0.0020(8) -0.0038(8) 0.0027(8)
O9 0.0633(16) 0.0172(10) 0.0489(14) 0.0050(9) -0.0310(13) -0.0032(10)
O10 0.0350(11) 0.0193(10) 0.0292(10) 0.0016(8) -0.0043(9) -0.0006(8)
C1 0.037(3) 0.0249(18) 0.0209(17) -0.0064(14) -0.0010(18) 0.0038(19)
C2 0.034(2) 0.0267(18) 0.0220(17) -0.0025(15) -0.0031(19) 0.0053(19)
C3 0.037(3) 0.0292(18) 0.0232(17) -0.0016(15) -0.002(2) 0.0070(19)
C4 0.035(3) 0.0273(18) 0.0250(18) -0.0021(15) -0.0028(19) 0.0032(19)
C5 0.040(3) 0.0245(15) 0.0227(19) -0.0017(14) -0.003(2) 0.007(2)
C6 0.033(3) 0.036(2) 0.038(2) -0.0062(19) -0.008(2) -0.002(2)
C7 0.041(3) 0.042(3) 0.031(2) 0.0013(19) -0.007(2) 0.007(2)
C8 0.050(3) 0.035(2) 0.028(2) 0.0026(18) -0.004(2) 0.004(2)
C9 0.037(3) 0.031(2) 0.035(2) -0.0125(19) 0.005(2) -0.005(2)
C10 0.045(4) 0.0282(19) 0.037(3) -0.002(2) -0.002(3) 0.014(2)
C1B 0.037(3) 0.0249(18) 0.0209(17) -0.0064(14) -0.0010(18) 0.0038(19)
C2B 0.034(2) 0.0267(18) 0.0220(17) -0.0025(15) -0.0031(19) 0.0053(19)
C3B 0.037(3) 0.0292(18) 0.0232(17) -0.0016(15) -0.002(2) 0.0070(19)
C4B 0.035(3) 0.0273(18) 0.0250(18) -0.0021(15) -0.0028(19) 0.0032(19)
C5B 0.040(3) 0.0245(15) 0.0227(19) -0.0017(14) -0.003(2) 0.007(2)
C6B 0.033(3) 0.036(2) 0.038(2) -0.0062(19) -0.008(2) -0.002(2)
C7B 0.041(3) 0.042(3) 0.031(2) 0.0013(19) -0.007(2) 0.007(2)
C8B 0.050(3) 0.035(2) 0.028(2) 0.0026(18) -0.004(2) 0.004(2)
C9B 0.037(3) 0.031(2) 0.035(2) -0.0125(19) 0.005(2) -0.005(2)
C10B 0.045(4) 0.0282(19) 0.037(3) -0.002(2) -0.002(3) 0.014(2)
C11 0.0286(15) 0.0184(13) 0.0453(18) 0.0017(12) 0.0037(13) -0.0017(11)
C12 0.0277(14) 0.0169(13) 0.0440(17) 0.0027(12) -0.0088(13) -0.0030(11)
C13 0.0310(15) 0.0142(13) 0.0350(16) -0.0011(11) -0.0077(12) -0.0021(11)
C14 0.0292(14) 0.0138(12) 0.0347(15) 0.0017(10) -0.0055(12) -0.0005(10)
C15 0.0356(16) 0.0189(13) 0.0328(16) 0.0049(11) 0.0002(13) -0.0034(11)
C16 0.0376(18) 0.0267(16) 0.070(3) 0.0047(16) 0.0141(17) 0.0023(14)
C17 0.0402(18) 0.0230(15) 0.056(2) 0.0005(14) -0.0211(16) 0.0004(13)
C18 0.0485(19) 0.0233(15) 0.0336(17) -0.0063(12) -0.0074(14) 0.0044(13)
C19 0.0354(16) 0.0198(14) 0.0433(18) 0.0006(12) -0.0084(14) 0.0044(12)
C20 0.061(2) 0.0254(16) 0.0350(17) 0.0097(13) 0.0033(16) -0.0007(15)
C21 0.0213(13) 0.0191(14) 0.0418(17) -0.0002(12) 0.0035(12) 0.0007(10)
C22 0.0220(13) 0.0218(14) 0.053(2) 0.0049(13) -0.0001(13) 0.0027(11)
C23 0.0378(18) 0.0210(15) 0.067(2) 0.0005(15) -0.0081(16) 0.0048(13)
C24 0.051(2) 0.0230(16) 0.078(3) 0.0081(17) -0.008(2) 0.0092(15)
C25 0.050(2) 0.0344(19) 0.071(3) 0.0182(18) -0.0098(19) 0.0124(16)
C26 0.052(2) 0.0367(19) 0.057(2) 0.0078(16) -0.0119(18) 0.0080(16)
C27 0.0387(17) 0.0239(15) 0.052(2) 0.0050(14) -0.0029(15) 0.0053(13)
C28 0.0518(19) 0.0169(14) 0.0269(15) 0.0070(11) -0.0124(14) -0.0068(13)
C29 0.0440(18) 0.0297(16) 0.0294(15) 0.0114(12) -0.0113(14) -0.0090(13)
C30 0.052(2) 0.0366(18) 0.0333(17) 0.0105(14) -0.0150(15) -0.0187(15)
C31 0.0429(19) 0.057(2) 0.0352(18) 0.0137(16) -0.0144(15) -0.0201(17)
C32 0.0353(17) 0.063(2) 0.0370(18) 0.0208(17) -0.0093(14) -0.0025(16)
C33 0.0436(19) 0.0410(19) 0.0415(19) 0.0125(15) -0.0106(15) 0.0024(15)
C34 0.0454(19) 0.0325(17) 0.0327(16) 0.0081(13) -0.0145(14) -0.0027(14)
C35 0.0268(13) 0.0156(12) 0.0279(14) -0.0041(10) -0.0041(11) -0.0005(10)
C36 0.0373(16) 0.0181(13) 0.0341(16) 0.0003(11) 0.0055(13) 0.0024(12)
C37 0.0383(17) 0.0321(17) 0.0443(19) 0.0071(14) 0.0042(15) 0.0050(13)
C38 0.0400(19) 0.047(2) 0.055(2) 0.0070(17) 0.0120(17) 0.0096(16)
C39 0.055(2) 0.043(2) 0.046(2) 0.0076(16) 0.0229(18) 0.0070(17)
C40 0.058(2) 0.0346(18) 0.0361(18) 0.0099(14) 0.0096(16) 0.0072(16)
C41 0.0426(18) 0.0258(15) 0.0349(17) 0.0008(12) 0.0024(14) 0.0063(13)
C42 0.0377(16) 0.0145(13) 0.0306(15) -0.0025(11) -0.0144(13) 0.0004(11)
C43 0.0337(16) 0.0163(14) 0.0495(19) -0.0029(13) -0.0129(14) 0.0009(12)
C44 0.0293(15) 0.0213(14) 0.0456(19) 0.0000(13) -0.0019(13) 0.0050(12)
C45 0.0426(19) 0.0204(15) 0.065(2) 0.0000(15) 0.0079(17) 0.0006(13)
C46 0.0352(19) 0.0242(18) 0.127(4) -0.013(2) 0.017(2) -0.0057(14)
C47 0.0272(18) 0.035(2) 0.142(5) -0.026(2) -0.016(2) 0.0031(15)
C48 0.044(2) 0.0196(16) 0.090(3) -0.0093(17) -0.031(2) 0.0064(14)
C49 0.092(3) 0.0314(19) 0.0361(19) 0.0062(14) -0.011(2) 0.0067(19)
C50 0.081(3) 0.0289(18) 0.047(2) -0.0011(16) 0.027(2) -0.0134(18)
O11 0.0313(12) 0.0256(12) 0.0646(17) -0.0018(11) 0.0131(11) -0.0010(9)
C51 0.0272(18) 0.033(2) 0.160(6) -0.035(3) 0.013(2) -0.0057(16)
C52 0.039(2) 0.037(2) 0.190(7) -0.029(3) -0.042(3) 0.0174(18)

loop_
_atom_type_symbol
_atom_type_description
_atom_type_scat_dispersion_real
_atom_type_scat_dispersion_imag
_atom_type_scat_source
C C 0.0181 0.0091 'International Tables Vol C Tables 4.2.6.8 and 6.1.1.4'
H H 0.0000 0.0000 'International Tables Vol C Tables 4.2.6.8 and 6.1.1.4'
O O 0.0492 0.0322 'International Tables Vol C Tables 4.2.6.8 and 6.1.1.4'
Zr Zr -0.1862 2.2449 'International Tables Vol C Tables 4.2.6.8 and 6.1.1.4'

loop_
_geom_angle_atom_site_label_1
_geom_angle_atom_site_label_2
_geom_angle_atom_site_label_3
_geom_angle
_geom_angle_publ_flag
O6 ZR1 O5 74.22(9) y
O6 ZR1 O3 78.95(8) y
O5 ZR1 O3 74.69(9) y
O6 ZR1 O1 78.50(8) y
O5 ZR1 O1 76.80(8) y
O3 ZR1 O1 147.46(8) y
O6 ZR1 O10 82.10(8) y
O5 ZR1 O10 143.45(8) y
O3 ZR1 O10 127.78(9) y
O1 ZR1 O10 71.40(8) y
O6 ZR1 O9 82.53(9) y
O5 ZR1 O9 142.86(9) y
O3 ZR1 O9 72.68(9) y
O1 ZR1 O9 126.67(8) y
O10 ZR1 O9 56.81(8) y
O6 ZR1 C4B 153.59(8) y
O5 ZR1 C4B 82.41(9) y
O3 ZR1 C4B 106.86(10) y
O1 ZR1 C4B 84.39(9) y
O10 ZR1 C4B 111.36(9) y
O9 ZR1 C4B 123.88(9) y
O6 ZR1 C5B 156.06(8) y
O5 ZR1 C5B 113.51(10) y
O3 ZR1 C5B 124.60(9) y
O1 ZR1 C5B 81.36(8) y
O10 ZR1 C5B 79.30(9) y
O9 ZR1 C5B 99.50(10) y
C4B ZR1 C5B 33.1 y
O6 ZR1 C3B 148.27(8) y
O5 ZR1 C3B 81.70(9) y
O3 ZR1 C3B 74.92(10) y
O1 ZR1 C3B 116.01(9) y
O10 ZR1 C3B 128.49(8) y
O9 ZR1 C3B 106.10(9) y
C4B ZR1 C3B 33.0 y
C5B ZR1 C3B 54.2 y
O6 ZR1 C3 161.12(8) y
O5 ZR1 C3 105.14(9) y
O3 ZR1 C3 82.70(9) y
O1 ZR1 C3 120.06(9) y
O10 ZR1 C3 106.11(9) y
O9 ZR1 C3 87.86(10) y
C4B ZR1 C3 39.04(6) y
C5B ZR1 C3 41.90(9) y
C3B ZR1 C3 23.47(10) y
O6 ZR1 C1B 151.78(9) y
O5 ZR1 C1B 133.40(9) y
O3 ZR1 C1B 100.93(9) y
O1 ZR1 C1B 110.01(9) y
O10 ZR1 C1B 75.81(8) y
O9 ZR1 C1B 70.78(10) y
C4B ZR1 C1B 53.88(5) y
C5B ZR1 C1B 32.2 y
C3B ZR1 C1B 53.3 y
C3 ZR1 C1B 30.30(11) y
O6 ZR1 C2B 147.49(8) y
O5 ZR1 C2B 111.13(9) y
O3 ZR1 C2B 72.22(9) y
O1 ZR1 C2B 133.90(9) y
O10 ZR1 C2B 103.86(9) y
O9 ZR1 C2B 74.92(10) y
C4B ZR1 C2B 53.8 y
C5B ZR1 C2B 53.3 y
C3B ZR1 C2B 32.1 y
C3 ZR1 C2B 14.83(7) y
C1B ZR1 C2B 31.7 y
O6 ZR2 O4 79.82(8) y
O6 ZR2 O2 79.05(8) y
O4 ZR2 O2 147.87(8) y
O6 ZR2 O5 74.20(9) y
O4 ZR2 O5 75.07(9) y
O2 ZR2 O5 76.05(8) y
O6 ZR2 O8 81.89(7) y
O4 ZR2 O8 128.46(8) y
O2 ZR2 O8 71.63(8) y
O5 ZR2 O8 142.78(8) y
O6 ZR2 O7 82.11(8) y
O4 ZR2 O7 73.23(8) y
O2 ZR2 O7 126.87(8) y
O5 ZR2 O7 143.15(9) y
O8 ZR2 O7 56.72(7) y
O6 ZR2 C11 147.28(9) y
O4 ZR2 C11 107.74(10) y
O2 ZR2 C11 78.98(9) y
O5 ZR2 C11 77.16(10) y
O8 ZR2 C11 113.40(9) y
O7 ZR2 C11 130.60(9) y
O6 ZR2 C15 148.71(9) y
O4 ZR2 C15 77.17(9) y
O2 ZR2 C15 110.96(9) y
O5 ZR2 C15 79.56(10) y
O8 ZR2 C15 129.24(9) y
O7 ZR2 C15 110.73(9) y
C11 ZR2 C15 32.61(10) y
O6 ZR2 C12 151.82(8) y
O4 ZR2 C12 128.10(9) y
O2 ZR2 C12 74.00(9) y
O5 ZR2 C12 106.52(10) y
O8 ZR2 C12 81.95(9) y
O7 ZR2 C12 107.64(9) y
C11 ZR2 C12 32.19(11) y
C15 ZR2 C12 53.38(10) y
O6 ZR2 C14 154.42(8) y
O4 ZR2 C14 77.27(8) y
O2 ZR2 C14 126.50(8) y
O5 ZR2 C14 110.18(9) y
O8 ZR2 C14 103.74(9) y
O7 ZR2 C14 80.54(9) y
C11 ZR2 C14 53.29(10) y
C15 ZR2 C14 31.96(10) y
C12 ZR2 C14 52.93(9) y
O6 ZR2 C13 156.52(9) y
O4 ZR2 C13 107.17(9) y
O2 ZR2 C13 101.83(9) y
O5 ZR2 C13 129.06(10) y
O8 ZR2 C13 76.29(9) y
O7 ZR2 C13 78.75(9) y
C11 ZR2 C13 53.17(11) y
C15 ZR2 C13 53.16(10) y
C12 ZR2 C13 31.82(10) y
C14 ZR2 C13 32.04(9) y
O6 ZR2 C35 78.98(8) y
O4 ZR2 C35 100.31(9) y
O2 ZR2 C35 99.08(8) y
O5 ZR2 C35 153.18(9) y
O8 ZR2 C35 28.61(8) y
O7 ZR2 C35 28.23(8) y
C11 ZR2 C35 128.41(10) y
C15 ZR2 C35 125.82(9) y
C12 ZR2 C35 97.10(10) y
C14 ZR2 C35 94.04(9) y
C13 ZR2 C35 77.72(9) y
C21 O1 ZR1 129.51(19) y
C21 O2 ZR2 130.02(19) y
C28 O3 ZR1 132.4(2) y
C28 O4 ZR2 131.7(2) y
ZR1 O5 ZR2 102.89(11) y
ZR2 O6 ZR1 108.68(9) y
C35 O7 ZR2 91.55(18) y
C35 O8 ZR2 92.06(17) y
C42 O9 ZR1 91.1(2) y
C42 O10 ZR1 92.03(17) y
C2 C1 C5 108.0 y
C2 C1 C6 126.0 y
C5 C1 C6 126.0 y
C2 C1 ZR1 71.36(10) y
C5 C1 ZR1 75.31(10) y
C6 C1 ZR1 119.18(9) y
C1 C2 C3 108.0 y
C1 C2 C7 126.0 y
C3 C2 C7 126.0 y
C1 C2 ZR1 77.71(10) y
C3 C2 ZR1 72.69(10) y
C7 C2 ZR1 115.74(10) y
C2 C3 C4 108.0 y
C2 C3 C8 126.0 y
C4 C3 C8 126.0 y
C2 C3 ZR1 75.62(10) y
C4 C3 ZR1 76.55(10) y
C8 C3 ZR1 114.15(10) y
C5 C4 C3 108.0 y
C5 C4 C9 126.0 y
C3 C4 C9 126.0 y
C5 C4 ZR1 77.47(10) y
C3 C4 ZR1 71.91(10) y
C9 C4 ZR1 116.67(10) y
C1 C5 C4 108.0 y
C1 C5 C10 126.0 y
C4 C5 C10 126.0 y
C1 C5 ZR1 74.27(10) y
C4 C5 ZR1 71.81(9) y
C10 C5 ZR1 119.75(9) y
C2B C1B C5B 108.0 y
C2B C1B C6B 126.0 y
C5B C1B C6B 126.0 y
C2B C1B ZR1 74.51(10) y
C5B C1B ZR1 70.62(9) y
C6B C1B ZR1 120.63(9) y
C1B C2B C3B 108.0 y
C1B C2B C7B 126.0 y
C3B C2B C7B 126.0 y
C1B C2B ZR1 73.81(10) y
C3B C2B ZR1 70.93(10) y
C7B C2B ZR1 121.01(9) y
C2B C3B C4B 108.0 y
C2B C3B C8B 126.0 y
C4B C3B C8B 126.0 y
C2B C3B ZR1 77.00(10) y
C4B C3B ZR1 71.21(10) y
C8B C3B ZR1 117.73(10) y
C5B C4B C3B 108.0 y
C5B C4B C9B 126.0 y
C3B C4B C9B 126.0 y
C5B C4B ZR1 75.14(10) y
C3B C4B ZR1 75.79(10) y
C9B C4B ZR1 115.27(9) y
C4B C5B C1B 108.0 y
C4B C5B C10B 126.0 y
C1B C5B C10B 126.0 y
C4B C5B ZR1 71.74(10) y
C1B C5B ZR1 77.16(9) y
C10B C5B ZR1 117.10(9) y
C1B C6B H6B1 109.5 ?
C1B C6B H6B2 109.5 ?
H6B1 C6B H6B2 109.5 ?
C1B C6B H6B3 109.5 ?
H6B1 C6B H6B3 109.5 ?
H6B2 C6B H6B3 109.5 ?
C2B C7B H7B1 109.5 ?
C2B C7B H7B2 109.5 ?
H7B1 C7B H7B2 109.5 ?
C2B C7B H7B3 109.5 ?
H7B1 C7B H7B3 109.5 ?
H7B2 C7B H7B3 109.5 ?
C3B C8B H8B1 109.5 ?
C3B C8B H8B2 109.5 ?
H8B1 C8B H8B2 109.5 ?
C3B C8B H8B3 109.5 ?
H8B1 C8B H8B3 109.5 ?
H8B2 C8B H8B3 109.5 ?
C4B C9B H9B1 109.5 ?
C4B C9B H9B2 109.5 ?
H9B1 C9B H9B2 109.5 ?
C4B C9B H9B3 109.5 ?
H9B1 C9B H9B3 109.5 ?
H9B2 C9B H9B3 109.5 ?
C5B C10B H10D 109.5 ?
C5B C10B H10E 109.5 ?
H10D C10B H10E 109.5 ?
C5B C10B H10F 109.5 ?
H10D C10B H10F 109.5 ?
H10E C10B H10F 109.5 ?
C12 C11 C15 107.8(3) y
C12 C11 C16 125.6(3) y
C15 C11 C16 126.3(3) y
C12 C11 ZR2 75.12(17) y
C15 C11 ZR2 74.11(17) y
C16 C11 ZR2 120.5(2) y
C13 C12 C11 108.4(3) y
C13 C12 C17 125.2(3) y
C11 C12 C17 126.2(3) y
C13 C12 ZR2 74.97(16) y
C11 C12 ZR2 72.69(17) y
C17 C12 ZR2 121.61(19) y
C12 C13 C14 107.7(3) y
C12 C13 C18 126.7(3) y
C14 C13 C18 125.4(3) y
C12 C13 ZR2 73.22(16) y
C14 C13 ZR2 73.52(16) y
C18 C13 ZR2 123.2(2) y
C15 C14 C13 108.2(3) y
C15 C14 C19 127.2(3) y
C13 C14 C19 124.5(3) y
C15 C14 ZR2 72.80(16) y
C13 C14 ZR2 74.43(15) y
C19 C14 ZR2 120.39(19) y
C14 C15 C11 107.8(3) y
C14 C15 C20 126.6(3) y
C11 C15 C20 125.5(3) y
C14 C15 ZR2 75.24(16) y
C11 C15 ZR2 73.28(17) y
C20 C15 ZR2 120.1(2) y
C11 C16 H16A 109.5 ?
C11 C16 H16B 109.5 ?
H16A C16 H16B 109.5 ?
C11 C16 H16C 109.5 ?
H16A C16 H16C 109.5 ?
H16B C16 H16C 109.5 ?
C12 C17 H17A 109.5 ?
C12 C17 H17B 109.5 ?
H17A C17 H17B 109.5 ?
C12 C17 H17C 109.5 ?
H17A C17 H17C 109.5 ?
H17B C17 H17C 109.5 ?
C13 C18 H18A 109.5 ?
C13 C18 H18B 109.5 ?
H18A C18 H18B 109.5 ?
C13 C18 H18C 109.5 ?
H18A C18 H18C 109.5 ?
H18B C18 H18C 109.5 ?
C14 C19 H19A 109.5 ?
C14 C19 H19B 109.5 ?
H19A C19 H19B 109.5 ?
C14 C19 H19C 109.5 ?
H19A C19 H19C 109.5 ?
H19B C19 H19C 109.5 ?
C15 C20 H20A 109.5 ?
C15 C20 H20B 109.5 ?
H20A C20 H20B 109.5 ?
C15 C20 H20C 109.5 ?
H20A C20 H20C 109.5 ?
H20B C20 H20C 109.5 ?
O1 C21 O2 125.9(3) y
O1 C21 C22 117.5(3) y
O2 C21 C22 116.6(3) y
C27 C22 C23 119.4(3) y
C27 C22 C21 120.2(3) y
C23 C22 C21 120.3(3) y
C24 C23 C22 119.9(4) y
C24 C23 H23 120.0 ?
C22 C23 H23 120.0 ?
C23 C24 C25 120.4(3) y
C23 C24 H24 119.8 ?
C25 C24 H24 119.8 ?
C24 C25 C26 119.9(3) y
C24 C25 H25 120.0 ?
C26 C25 H25 120.0 ?
C27 C26 C25 119.8(4) y
C27 C26 H26 120.1 ?
C25 C26 H26 120.1 ?
C26 C27 C22 120.5(3) y
C26 C27 H27 119.8 ?
C22 C27 H27 119.8 ?
O4 C28 O3 126.5(3) y
O4 C28 C29 116.5(3) y
O3 C28 C29 117.0(3) y
C34 C29 C30 119.5(3) y
C34 C29 C28 120.5(3) y
C30 C29 C28 120.0(3) y
C31 C30 C29 120.0(4) y
C31 C30 H30 120.0 ?
C29 C30 H30 120.0 ?
C30 C31 C32 120.7(3) y
C30 C31 H31 119.7 ?
C32 C31 H31 119.7 ?
C31 C32 C33 119.6(3) y
C31 C32 H32 120.2 ?
C33 C32 H32 120.2 ?
C34 C33 C32 120.0(4) y
C34 C33 H33 120.0 ?
C32 C33 H33 120.0 ?
C33 C34 C29 120.3(3) y
C33 C34 H34 119.9 ?
C29 C34 H34 119.9 ?
O7 C35 O8 119.2(3) y
O7 C35 C36 121.6(3) y
O8 C35 C36 119.2(3) y
O7 C35 ZR2 60.23(16) y
O8 C35 ZR2 59.33(15) y
C36 C35 ZR2 171.58(19) y
C37 C36 C41 120.0(3) y
C37 C36 C35 120.3(3) y
C41 C36 C35 119.6(3) y
C36 C37 C38 119.4(3) y
C36 C37 H37 120.3 ?
C38 C37 H37 120.3 ?
C39 C38 C37 120.6(4) y
C39 C38 H38 119.7 ?
C37 C38 H38 119.7 ?
C40 C39 C38 119.8(4) y
C40 C39 H39 120.1 ?
C38 C39 H39 120.1 ?
C39 C40 C41 120.0(3) y
C39 C40 H40 120.0 ?
C41 C40 H40 120.0 ?
C40 C41 C36 120.1(3) y
C40 C41 H41 120.0 ?
C36 C41 H41 120.0 ?
O10 C42 O9 119.9(3) y
O10 C42 C43 119.3(3) y
O9 C42 C43 120.7(3) y
O10 C42 ZR1 59.58(16) y
O9 C42 ZR1 60.46(18) y
C43 C42 ZR1 175.4(2) y
C48 C43 C44 119.8(3) y
C48 C43 C42 121.1(3) y
C44 C43 C42 119.1(3) y
C45 C44 C43 120.3(3) y
C45 C44 H44 119.8 ?
C43 C44 H44 119.8 ?
C46 C45 C44 119.4(4) y
C46 C45 H45 120.3 ?
C44 C45 H45 120.3 ?
C45 C46 C47 120.6(4) y
C45 C46 H46 119.7 ?
C47 C46 H46 119.7 ?
C46 C47 C48 120.6(4) y
C46 C47 H47 119.7 ?
C48 C47 H47 119.7 ?
C47 C48 C43 119.3(4) y
C47 C48 H48 120.3 ?
C43 C48 H48 120.3 ?
C50 C49 H49A 109.5 ?
C50 C49 H49B 109.5 ?
H49A C49 H49B 109.5 ?
C50 C49 H49C 109.5 ?
H49A C49 H49C 109.5 ?
H49B C49 H49C 109.5 ?
O11 C50 C49 109.4(3) y
O11 C50 H50A 109.8 ?
C49 C50 H50A 109.8 ?
O11 C50 H50B 109.8 ?
C49 C50 H50B 109.8 ?
H50A C50 H50B 108.2 ?
C51 O11 C50 114.1(4) y
O11 C51 C52 110.2(4) y
O11 C51 H51A 109.6 ?
C52 C51 H51A 109.6 ?
O11 C51 H51B 109.6 ?
C52 C51 H51B 109.6 ?
H51A C51 H51B 108.1 ?
C51 C52 H52A 109.5 ?
C51 C52 H52B 109.5 ?
H52A C52 H52B 109.5 ?
C51 C52 H52C 109.5 ?
H52A C52 H52C 109.5 ?
H52B C52 H52C 109.5 ?

loop_
_geom_bond_atom_site_label_1
_geom_bond_atom_site_label_2
_geom_bond_distance
_geom_bond_publ_flag
Zr1 O6 2.133(2) y
Zr1 O5 2.209(2) y
Zr1 O3 2.215(2) y
Zr1 O1 2.232(2) y
Zr1 O10 2.277(2) y
Zr1 O9 2.296(3) y
Zr1 C4b 2.468(3) y
Zr1 C5b 2.512(3) y
Zr1 C3b 2.527(3) y
Zr1 C3 2.580(3) y
Zr1 C1b 2.597(3) y
Zr1 C2b 2.606(3) y
Zr2 O6 2.1267(19) y
Zr2 O4 2.204(2) y
Zr2 O2 2.213(2) y
Zr2 O5 2.216(2) y
Zr2 O8 2.280(2) y
Zr2 O7 2.300(2) y
Zr2 C11 2.537(3) y
Zr2 C15 2.548(3) y
Zr2 C12 2.569(3) y
Zr2 C14 2.579(3) y
Zr2 C13 2.591(3) y
Zr2 C35 2.649(3) y
O1 C21 1.260(4) y
O2 C21 1.265(4) y
O3 C28 1.264(4) y
O4 C28 1.261(4) y
O7 C35 1.253(4) y
O8 C35 1.269(4) y
O9 C42 1.257(4) y
O10 C42 1.255(4) y
C1 C2 1.4200 y
C1 C5 1.4200 y
C1 C6 1.5095 y
C2 C3 1.4200 y
C2 C7 1.5095 y
C3 C4 1.4200 y
C3 C8 1.5095 y
C4 C5 1.4200 y
C4 C9 1.5095 y
C5 C10 1.5095 y
C6 H6a 0.9800 ?
C6 H6b 0.9800 ?
C6 H6c 0.9800 ?
C7 H7a 0.9800 ?
C7 H7b 0.9800 ?
C7 H7c 0.9800 ?
C8 H8a 0.9800 ?
C8 H8b 0.9800 ?
C8 H8c 0.9800 ?
C9 H9a 0.9800 ?
C9 H9b 0.9800 ?
C9 H9c 0.9800 ?
C10 H10a 0.9800 ?
C10 H10b 0.9800 ?
C10 H10c 0.9800 ?
C1b C2b 1.4200 y
C1b C5b 1.4200 y
C1b C6b 1.5095 y
C2b C3b 1.4200 y
C2b C7b 1.5095 y
C3b C4b 1.4200 y
C3b C8b 1.5095 y
C4b C5b 1.4200 y
C4b C9b 1.5095 y
C5b C10b 1.5095 y
C6b H6b1 0.9800 ?
C6b H6b2 0.9800 ?
C6b H6b3 0.9800 ?
C7b H7b1 0.9800 ?
C7b H7b2 0.9800 ?
C7b H7b3 0.9800 ?
C8b H8b1 0.9800 ?
C8b H8b2 0.9800 ?
C8b H8b3 0.9800 ?
C9b H9b1 0.9800 ?
C9b H9b2 0.9800 ?
C9b H9b3 0.9800 ?
C10b H10d 0.9800 ?
C10b H10e 0.9800 ?
C10b H10f 0.9800 ?
C11 C12 1.416(5) y
C11 C15 1.428(4) y
C11 C16 1.504(5) y
C12 C13 1.414(4) y
C12 C17 1.498(4) y
C13 C14 1.427(4) y
C13 C18 1.479(5) y
C14 C15 1.412(5) y
C14 C19 1.499(4) y
C15 C20 1.506(4) y
C16 H16a 0.9800 ?
C16 H16b 0.9800 ?
C16 H16c 0.9800 ?
C17 H17a 0.9800 ?
C17 H17b 0.9800 ?
C17 H17c 0.9800 ?
C18 H18a 0.9800 ?
C18 H18b 0.9800 ?
C18 H18c 0.9800 ?
C19 H19a 0.9800 ?
C19 H19b 0.9800 ?
C19 H19c 0.9800 ?
C20 H20a 0.9800 ?
C20 H20b 0.9800 ?
C20 H20c 0.9800 ?
C21 C22 1.494(4) y
C22 C27 1.390(5) y
C22 C23 1.398(4) y
C23 C24 1.384(5) y
C23 H23 0.9500 ?
C24 C25 1.386(6) y
C24 H24 0.9500 ?
C25 C26 1.393(6) y
C25 H25 0.9500 ?
C26 C27 1.384(5) y
C26 H26 0.9500 ?
C27 H27 0.9500 ?
C28 C29 1.497(5) y
C29 C34 1.394(5) y
C29 C30 1.397(4) y
C30 C31 1.379(6) y
C30 H30 0.9500 ?
C31 C32 1.387(6) y
C31 H31 0.9500 ?
C32 C33 1.395(5) y
C32 H32 0.9500 ?
C33 C34 1.385(5) y
C33 H33 0.9500 ?
C34 H34 0.9500 ?
C35 C36 1.497(4) y
C36 C37 1.383(5) y
C36 C41 1.390(5) y
C37 C38 1.391(5) y
C37 H37 0.9500 ?
C38 C39 1.383(6) y
C38 H38 0.9500 ?
C39 C40 1.381(6) y
C39 H39 0.9500 ?
C40 C41 1.388(5) y
C40 H40 0.9500 ?
C41 H41 0.9500 ?
C42 C43 1.501(5) y
C43 C48 1.392(5) y
C43 C44 1.392(5) y
C44 C45 1.388(5) y
C44 H44 0.9500 ?
C45 C46 1.377(6) y
C45 H45 0.9500 ?
C46 C47 1.379(7) y
C46 H46 0.9500 ?
C47 C48 1.383(7) y
C47 H47 0.9500 ?
C48 H48 0.9500 ?
C49 C50 1.483(7) y
C49 H49a 0.9800 ?
C49 H49b 0.9800 ?
C49 H49c 0.9800 ?
C50 O11 1.433(5) y
C50 H50a 0.9900 ?
C50 H50b 0.9900 ?
O11 C51 1.413(5) y
C51 C52 1.469(9) y
C51 H51a 0.9900 ?
C51 H51b 0.9900 ?
C52 H52a 0.9800 ?
C52 H52b 0.9800 ?
C52 H52c 0.9800 ?
